data_7020319
loop_
_publ_author_name
'Dulong, Florian'
'Bathily, Oumou'
'Thu\'ery, Pierre'
'Ephritikhine, Michel'
'Cantat, Thibault'

_publ_section_title
;
 A N-aryloxy-\b-diketiminate ligand in 4d, 4f and 5f-metals complexes.
;
_journal_issue 39
_journal_name_full 'Dalton transactions (Cambridge, England : 2003)'
_journal_page_first 11980
_journal_page_last 11983
_journal_paper_doi 10.1039/c2dt31220d
_journal_volume 41
_journal_year 2012
_chemical_formula_sum 'C68 H94 Cl4 N4 O2 Zr2'
_chemical_formula_weight 1323.71
_space_group_IT_number 2
_symmetry_cell_setting triclinic
_symmetry_space_group_name_Hall '-P 1'
_symmetry_space_group_name_H-M 'P -1'
_atom_sites_solution_hydrogens geom
_atom_sites_solution_primary direct
_atom_sites_solution_secondary difmap
_audit_creation_method SHELXL-97
_cell_angle_alpha 73.543(3)
_cell_angle_beta 77.583(4)
_cell_angle_gamma 79.236(4)
_cell_formula_units_Z 1
_cell_length_a 9.3601(5)
_cell_length_b 12.7048(9)
_cell_length_c 16.1239(12)
_cell_measurement_reflns_used 75556
_cell_measurement_temperature 100(2)
_cell_measurement_theta_max 25.68
_cell_measurement_theta_min 2.40
_cell_volume 1779.6(2)
_computing_cell_refinement 'HKL2000 (Otwinowski & Minor, 1997)'
_computing_data_collection 'COLLECT (Nonius, 1998)'
_computing_data_reduction 'HKL2000 (Otwinowski & Minor, 1997)'
_computing_molecular_graphics 'SHELXTL (Sheldrick, 2008)'
_computing_publication_material 'SHELXTL (Sheldrick, 2008); PLATON (Spek, 2003)'
_computing_structure_refinement 'SHELXL-97 (Sheldrick, 2008)'
_computing_structure_solution 'SHELXS-97 (Sheldrick, 2008)'
_diffrn_ambient_temperature 100(2)
_diffrn_measured_fraction_theta_full 0.998
_diffrn_measured_fraction_theta_max 0.998
_diffrn_measurement_device_type 'Nonius Kappa-CCD area-detector diffractometer'
_diffrn_measurement_method 'two \f and ten \w scans with 2\% steps (721 frames)'
_diffrn_radiation_monochromator graphite
_diffrn_radiation_source 'fine-focus sealed tube'
_diffrn_radiation_type MoK\a
_diffrn_radiation_wavelength 0.71073
_diffrn_reflns_av_R_equivalents 0.0702
_diffrn_reflns_av_sigmaI/netI 0.0781
_diffrn_reflns_limit_h_max 11
_diffrn_reflns_limit_h_min -11
_diffrn_reflns_limit_k_max 15
_diffrn_reflns_limit_k_min -15
_diffrn_reflns_limit_l_max 19
_diffrn_reflns_limit_l_min -19
_diffrn_reflns_number 75556
_diffrn_reflns_theta_full 25.68
_diffrn_reflns_theta_max 25.68
_diffrn_reflns_theta_min 2.40
_diffrn_standards_decay_% 0
_diffrn_standards_interval_time 0
_diffrn_standards_number 0
_exptl_absorpt_coefficient_mu 0.485
_exptl_absorpt_correction_T_max 0.967
_exptl_absorpt_correction_T_min 0.794
_exptl_absorpt_correction_type multi-scan
_exptl_absorpt_process_details 'SCALEPACK (Otwinowski & Minor, 1997)'
_exptl_crystal_colour 'translucent light orange'
_exptl_crystal_density_diffrn 1.235
_exptl_crystal_density_method 'not measured'
_exptl_crystal_description lath
_exptl_crystal_F_000 694
_exptl_crystal_size_max 0.22
_exptl_crystal_size_mid 0.12
_exptl_crystal_size_min 0.07
_refine_diff_density_max 2.793
_refine_diff_density_min -1.143
_refine_diff_density_rms 0.152
_refine_ls_extinction_method none
_refine_ls_goodness_of_fit_ref 1.080
_refine_ls_hydrogen_treatment constr
_refine_ls_matrix_type full
_refine_ls_number_parameters 373
_refine_ls_number_reflns 6756
_refine_ls_number_restraints 0
_refine_ls_restrained_S_all 1.080
_refine_ls_R_factor_all 0.0877
_refine_ls_R_factor_gt 0.0767
_refine_ls_shift/su_max 0.000
_refine_ls_shift/su_mean 0.000
_refine_ls_structure_factor_coef Fsqd
_refine_ls_weighting_details 'calc w=1/[\s^2^(Fo^2^)+(0.1343P)^2^+3.5107P] where P=(Fo^2^+2Fc^2^)/3'
_refine_ls_weighting_scheme calc
_refine_ls_wR_factor_gt 0.2167
_refine_ls_wR_factor_ref 0.2240
_reflns_number_gt 5610
_reflns_number_total 6756
_reflns_threshold_expression >2sigma(I)
_cod_data_source_file c2dt31220d.txt
_cod_data_source_block 6
_cod_database_code 7020319

loop_
_symmetry_equiv_pos_as_xyz
'x, y, z'
'-x, -y, -z'

loop_
_atom_site_label
_atom_site_type_symbol
_atom_site_fract_x
_atom_site_fract_y
_atom_site_fract_z
_atom_site_U_iso_or_equiv
_atom_site_adp_type
_atom_site_occupancy
_atom_site_symmetry_multiplicity
_atom_site_calc_flag
_atom_site_refinement_flags
Zr Zr 0.41662(5) 0.58225(4) 0.09481(3) 0.0270(2) Uani 1 1 d .
Cl1 Cl 0.37959(13) 0.57502(10) -0.05704(8) 0.0320(3) Uani 1 1 d .
Cl2 Cl 0.59085(15) 0.71336(11) 0.06068(10) 0.0413(3) Uani 1 1 d .
O1 O 0.4652(4) 0.5133(3) 0.2134(2) 0.0296(7) Uani 1 1 d .
N1 N 0.2564(4) 0.4642(3) 0.1617(3) 0.0287(9) Uani 1 1 d .
N2 N 0.2124(4) 0.6979(3) 0.0894(3) 0.0303(9) Uani 1 1 d .
C1 C 0.4231(5) 0.4133(4) 0.2604(3) 0.0293(10) Uani 1 1 d .
C2 C 0.3088(5) 0.3822(4) 0.2324(3) 0.0300(10) Uani 1 1 d .
C3 C 0.2536(6) 0.2831(4) 0.2795(3) 0.0316(11) Uani 1 1 d .
H3 H 0.1765 0.2621 0.2625 0.038 Uiso 1 1 calc R
C4 C 0.3136(6) 0.2164(4) 0.3514(3) 0.0348(11) Uani 1 1 d .
C5 C 0.4305(6) 0.2491(4) 0.3755(3) 0.0347(11) Uani 1 1 d .
H5 H 0.4716 0.2028 0.4229 0.042 Uiso 1 1 calc R
C6 C 0.4877(6) 0.3470(5) 0.3319(3) 0.0344(11) Uani 1 1 d .
C7 C 0.2592(7) 0.1058(5) 0.4039(4) 0.0401(13) Uani 1 1 d .
C8 C 0.3821(8) 0.0102(5) 0.3943(4) 0.0505(15) Uani 1 1 d .
H8A H 0.4121 0.0109 0.3334 0.076 Uiso 1 1 calc R
H8B H 0.3467 -0.0587 0.4263 0.076 Uiso 1 1 calc R
H8C H 0.4649 0.0184 0.4172 0.076 Uiso 1 1 calc R
C9 C 0.1248(7) 0.0861(5) 0.3738(4) 0.0493(15) Uani 1 1 d .
H9A H 0.1513 0.0808 0.3140 0.074 Uiso 1 1 calc R
H9B H 0.0473 0.1466 0.3778 0.074 Uiso 1 1 calc R
H9C H 0.0912 0.0184 0.4105 0.074 Uiso 1 1 calc R
C10 C 0.2140(8) 0.1067(6) 0.5024(4) 0.0523(16) Uani 1 1 d .
H10A H 0.1818 0.0372 0.5360 0.079 Uiso 1 1 calc R
H10B H 0.1351 0.1657 0.5087 0.079 Uiso 1 1 calc R
H10C H 0.2973 0.1178 0.5233 0.079 Uiso 1 1 calc R
C11 C 0.6150(6) 0.3819(5) 0.3597(3) 0.0391(12) Uani 1 1 d .
C12 C 0.6644(8) 0.3000(6) 0.4409(4) 0.0556(17) Uani 1 1 d .
H12A H 0.5839 0.2961 0.4895 0.083 Uiso 1 1 calc R
H12B H 0.7456 0.3242 0.4547 0.083 Uiso 1 1 calc R
H12C H 0.6947 0.2281 0.4297 0.083 Uiso 1 1 calc R
C13 C 0.5689(7) 0.4959(6) 0.3795(4) 0.0510(15) Uani 1 1 d .
H13A H 0.4769 0.4959 0.4196 0.076 Uiso 1 1 calc R
H13B H 0.5577 0.5515 0.3259 0.076 Uiso 1 1 calc R
H13C H 0.6434 0.5116 0.4052 0.076 Uiso 1 1 calc R
C14 C 0.7481(6) 0.3866(6) 0.2847(4) 0.0441(14) Uani 1 1 d .
H14A H 0.8302 0.4046 0.3024 0.066 Uiso 1 1 calc R
H14B H 0.7232 0.4423 0.2337 0.066 Uiso 1 1 calc R
H14C H 0.7742 0.3159 0.2711 0.066 Uiso 1 1 calc R
C15 C 0.1344(5) 0.4660(4) 0.1286(3) 0.0307(11) Uani 1 1 d .
C16 C 0.0569(6) 0.5671(5) 0.0899(3) 0.0344(11) Uani 1 1 d .
H16 H -0.0220 0.5620 0.0652 0.041 Uiso 1 1 calc R
C17 C 0.0815(6) 0.6742(5) 0.0831(3) 0.0353(11) Uani 1 1 d .
C18 C 0.0775(6) 0.3624(5) 0.1302(4) 0.0380(12) Uani 1 1 d .
H18A H 0.1589 0.3087 0.1155 0.057 Uiso 1 1 calc R
H18B H 0.0123 0.3793 0.0883 0.057 Uiso 1 1 calc R
H18C H 0.0249 0.3328 0.1878 0.057 Uiso 1 1 calc R
C19 C -0.0447(6) 0.7654(5) 0.0664(4) 0.0447(13) Uani 1 1 d .
H19A H -0.0193 0.8329 0.0712 0.067 Uiso 1 1 calc R
H19B H -0.1310 0.7461 0.1088 0.067 Uiso 1 1 calc R
H19C H -0.0644 0.7754 0.0084 0.067 Uiso 1 1 calc R
C20 C 0.2302(5) 0.8111(4) 0.0843(3) 0.0328(11) Uani 1 1 d .
C21 C 0.2603(5) 0.8867(4) 0.0010(3) 0.0336(11) Uani 1 1 d .
C22 C 0.2946(6) 0.9889(5) -0.0004(4) 0.0401(13) Uani 1 1 d .
H22 H 0.3161 1.0394 -0.0542 0.048 Uiso 1 1 calc R
C23 C 0.2978(6) 1.0181(5) 0.0750(4) 0.0445(14) Uani 1 1 d .
H23 H 0.3223 1.0868 0.0721 0.053 Uiso 1 1 calc R
C24 C 0.2635(7) 0.9423(5) 0.1563(4) 0.0430(13) Uani 1 1 d .
H24 H 0.2648 0.9618 0.2075 0.052 Uiso 1 1 calc R
C25 C 0.2281(6) 0.8404(4) 0.1621(4) 0.0361(12) Uani 1 1 d .
C26 C 0.2567(6) 0.8613(4) -0.0848(3) 0.0370(12) Uani 1 1 d .
H26 H 0.2249 0.7881 -0.0711 0.044 Uiso 1 1 calc R
C27 C 0.4104(7) 0.8573(5) -0.1430(4) 0.0435(14) Uani 1 1 d .
H27A H 0.4060 0.8345 -0.1942 0.065 Uiso 1 1 calc R
H27B H 0.4799 0.8055 -0.1105 0.065 Uiso 1 1 calc R
H27C H 0.4412 0.9296 -0.1605 0.065 Uiso 1 1 calc R
C28 C 0.1475(7) 0.9451(5) -0.1368(4) 0.0507(15) Uani 1 1 d .
H28A H 0.1809 1.0165 -0.1553 0.076 Uiso 1 1 calc R
H28B H 0.0520 0.9497 -0.1004 0.076 Uiso 1 1 calc R
H28C H 0.1411 0.9219 -0.1875 0.076 Uiso 1 1 calc R
C29 C 0.1864(7) 0.7633(5) 0.2520(4) 0.0458(14) Uani 1 1 d .
H29 H 0.1833 0.6904 0.2435 0.055 Uiso 1 1 calc R
C30 C 0.0310(9) 0.8054(7) 0.2940(5) 0.079(3) Uani 1 1 d .
H30A H 0.0276 0.8805 0.2962 0.119 Uiso 1 1 calc R
H30B H 0.0073 0.7598 0.3524 0.119 Uiso 1 1 calc R
H30C H -0.0392 0.8021 0.2595 0.119 Uiso 1 1 calc R
C31 C 0.2973(12) 0.7489(6) 0.3104(5) 0.078(3) Uani 1 1 d .
H31A H 0.3946 0.7310 0.2794 0.117 Uiso 1 1 calc R
H31B H 0.2762 0.6901 0.3620 0.117 Uiso 1 1 calc R
H31C H 0.2921 0.8165 0.3271 0.117 Uiso 1 1 calc R
C32 C 0.1292(10) 0.4299(8) 0.5200(7) 0.082(3) Uani 1 1 d .
H32 H 0.2154 0.3837 0.5329 0.098 Uiso 1 1 calc R
C33 C 0.0968(9) 0.4569(7) 0.4388(6) 0.074(2) Uani 1 1 d .
H33 H 0.1616 0.4277 0.3959 0.088 Uiso 1 1 calc R
C34 C -0.0316(12) 0.5280(9) 0.4158(7) 0.090(3) Uani 1 1 d .
H34 H -0.0503 0.5461 0.3587 0.108 Uiso 1 1 calc R

loop_
_atom_site_aniso_label
_atom_site_aniso_U_11
_atom_site_aniso_U_22
_atom_site_aniso_U_33
_atom_site_aniso_U_23
_atom_site_aniso_U_13
_atom_site_aniso_U_12
Zr 0.0262(3) 0.0293(3) 0.0227(3) -0.00801(19) 0.00237(18) -0.00230(19)
Cl1 0.0322(6) 0.0350(6) 0.0244(6) -0.0100(5) -0.0009(5) 0.0053(5)
Cl2 0.0361(7) 0.0392(7) 0.0467(8) -0.0066(6) -0.0032(6) -0.0116(6)
O1 0.0310(17) 0.0337(18) 0.0228(16) -0.0097(14) -0.0004(14) -0.0023(14)
N1 0.028(2) 0.031(2) 0.024(2) -0.0087(17) 0.0031(16) -0.0033(17)
N2 0.029(2) 0.033(2) 0.025(2) -0.0075(17) 0.0035(16) -0.0011(17)
C1 0.032(2) 0.032(2) 0.019(2) -0.0066(19) 0.0062(19) -0.006(2)
C2 0.029(2) 0.032(3) 0.025(2) -0.008(2) 0.0038(19) -0.003(2)
C3 0.030(2) 0.034(3) 0.029(3) -0.011(2) 0.004(2) -0.004(2)
C4 0.038(3) 0.034(3) 0.026(2) -0.005(2) 0.004(2) -0.003(2)
C5 0.036(3) 0.036(3) 0.025(2) -0.003(2) 0.000(2) -0.001(2)
C6 0.035(3) 0.042(3) 0.024(2) -0.008(2) 0.000(2) -0.006(2)
C7 0.048(3) 0.036(3) 0.030(3) -0.003(2) 0.002(2) -0.009(2)
C8 0.064(4) 0.036(3) 0.043(3) -0.003(3) -0.003(3) -0.003(3)
C9 0.058(4) 0.038(3) 0.048(4) -0.001(3) -0.005(3) -0.014(3)
C10 0.065(4) 0.051(4) 0.032(3) -0.002(3) 0.008(3) -0.019(3)
C11 0.038(3) 0.052(3) 0.027(3) -0.009(2) -0.004(2) -0.007(2)
C12 0.055(4) 0.071(4) 0.040(3) -0.003(3) -0.015(3) -0.015(3)
C13 0.051(4) 0.070(4) 0.041(3) -0.027(3) -0.006(3) -0.012(3)
C14 0.034(3) 0.062(4) 0.036(3) -0.011(3) -0.001(2) -0.012(3)
C15 0.029(2) 0.039(3) 0.024(2) -0.012(2) 0.0056(19) -0.009(2)
C16 0.028(2) 0.046(3) 0.029(3) -0.011(2) 0.000(2) -0.008(2)
C17 0.029(3) 0.046(3) 0.030(3) -0.014(2) 0.002(2) -0.005(2)
C18 0.041(3) 0.042(3) 0.034(3) -0.011(2) -0.007(2) -0.009(2)
C19 0.035(3) 0.045(3) 0.051(3) -0.013(3) -0.006(3) 0.003(2)
C20 0.028(2) 0.034(3) 0.033(3) -0.012(2) 0.002(2) 0.002(2)
C21 0.027(2) 0.034(3) 0.032(3) -0.008(2) 0.004(2) 0.004(2)
C22 0.038(3) 0.034(3) 0.038(3) -0.005(2) 0.007(2) -0.002(2)
C23 0.042(3) 0.034(3) 0.055(4) -0.013(3) 0.000(3) -0.006(2)
C24 0.046(3) 0.043(3) 0.042(3) -0.019(3) -0.004(3) -0.003(3)
C25 0.036(3) 0.033(3) 0.034(3) -0.013(2) 0.000(2) 0.007(2)
C26 0.041(3) 0.032(3) 0.029(3) -0.005(2) 0.003(2) 0.001(2)
C27 0.047(3) 0.042(3) 0.031(3) -0.007(2) 0.010(2) -0.001(3)
C28 0.055(4) 0.048(4) 0.043(3) -0.012(3) -0.006(3) 0.005(3)
C29 0.066(4) 0.035(3) 0.034(3) -0.013(2) -0.002(3) 0.001(3)
C30 0.081(5) 0.067(5) 0.053(4) 0.005(4) 0.027(4) 0.008(4)
C31 0.137(8) 0.048(4) 0.060(5) -0.015(4) -0.048(5) -0.001(4)
C32 0.069(5) 0.086(6) 0.110(8) -0.050(6) -0.011(5) -0.023(5)
C33 0.051(4) 0.084(6) 0.094(6) -0.056(5) 0.026(4) -0.021(4)
C34 0.113(8) 0.096(7) 0.082(6) -0.043(5) -0.003(6) -0.051(6)

loop_
_atom_type_symbol
_atom_type_description
_atom_type_scat_dispersion_real
_atom_type_scat_dispersion_imag
_atom_type_scat_source
C C 0.0033 0.0016 'International Tables Vol C Tables 4.2.6.8 and 6.1.1.4'
H H 0.0000 0.0000 'International Tables Vol C Tables 4.2.6.8 and 6.1.1.4'
N N 0.0061 0.0033 'International Tables Vol C Tables 4.2.6.8 and 6.1.1.4'
O O 0.0106 0.0060 'International Tables Vol C Tables 4.2.6.8 and 6.1.1.4'
Cl Cl 0.1484 0.1585 'International Tables Vol C Tables 4.2.6.8 and 6.1.1.4'
Zr Zr -2.9673 0.5597 'International Tables Vol C Tables 4.2.6.8 and 6.1.1.4'

loop_
_geom_angle_atom_site_label_1
_geom_angle_atom_site_label_2
_geom_angle_atom_site_label_3
_geom_angle
_geom_angle_site_symmetry_1
_geom_angle_site_symmetry_3
O1 Zr N2 115.57(14) . .
O1 Zr N1 73.80(15) . .
N2 Zr N1 80.91(15) . .
O1 Zr Cl2 92.86(11) . .
N2 Zr Cl2 99.19(12) . .
N1 Zr Cl2 164.92(11) . .
O1 Zr Cl1 153.01(11) . .
N2 Zr Cl1 83.10(11) . .
N1 Zr Cl1 91.39(11) . .
Cl2 Zr Cl1 103.62(5) . .
O1 Zr Cl1 81.44(10) . 2_665
N2 Zr Cl1 158.36(12) . 2_665
N1 Zr Cl1 92.07(11) . 2_665
Cl2 Zr Cl1 92.85(5) . 2_665
Cl1 Zr Cl1 76.59(4) . 2_665
Zr Cl1 Zr 103.41(4) . 2_665
C1 O1 Zr 120.7(3) . .
C15 N1 C2 126.5(4) . .
C15 N1 Zr 121.3(3) . .
C2 N1 Zr 111.6(3) . .
C17 N2 C20 120.2(4) . .
C17 N2 Zr 125.6(4) . .
C20 N2 Zr 114.0(3) . .
O1 C1 C6 122.7(5) . .
O1 C1 C2 114.8(4) . .
C6 C1 C2 122.5(5) . .
C3 C2 C1 118.8(5) . .
C3 C2 N1 128.4(5) . .
C1 C2 N1 112.6(4) . .
C4 C3 C2 120.1(5) . .
C4 C3 H3 119.9 . .
C2 C3 H3 119.9 . .
C3 C4 C5 119.1(5) . .
C3 C4 C7 122.1(5) . .
C5 C4 C7 118.8(5) . .
C6 C5 C4 123.1(5) . .
C6 C5 H5 118.5 . .
C4 C5 H5 118.5 . .
C5 C6 C1 116.4(5) . .
C5 C6 C11 122.4(5) . .
C1 C6 C11 121.3(5) . .
C8 C7 C9 108.4(5) . .
C8 C7 C4 109.9(5) . .
C9 C7 C4 112.3(5) . .
C8 C7 C10 109.4(5) . .
C9 C7 C10 107.8(5) . .
C4 C7 C10 108.9(5) . .
C7 C8 H8A 109.5 . .
C7 C8 H8B 109.5 . .
H8A C8 H8B 109.5 . .
C7 C8 H8C 109.5 . .
H8A C8 H8C 109.5 . .
H8B C8 H8C 109.5 . .
C7 C9 H9A 109.5 . .
C7 C9 H9B 109.5 . .
H9A C9 H9B 109.5 . .
C7 C9 H9C 109.5 . .
H9A C9 H9C 109.5 . .
H9B C9 H9C 109.5 . .
C7 C10 H10A 109.5 . .
C7 C10 H10B 109.5 . .
H10A C10 H10B 109.5 . .
C7 C10 H10C 109.5 . .
H10A C10 H10C 109.5 . .
H10B C10 H10C 109.5 . .
C12 C11 C13 108.1(5) . .
C12 C11 C6 112.5(5) . .
C13 C11 C6 110.4(5) . .
C12 C11 C14 107.3(5) . .
C13 C11 C14 109.8(5) . .
C6 C11 C14 108.6(5) . .
C11 C12 H12A 109.5 . .
C11 C12 H12B 109.5 . .
H12A C12 H12B 109.5 . .
C11 C12 H12C 109.5 . .
H12A C12 H12C 109.5 . .
H12B C12 H12C 109.5 . .
C11 C13 H13A 109.5 . .
C11 C13 H13B 109.5 . .
H13A C13 H13B 109.5 . .
C11 C13 H13C 109.5 . .
H13A C13 H13C 109.5 . .
H13B C13 H13C 109.5 . .
C11 C14 H14A 109.5 . .
C11 C14 H14B 109.5 . .
H14A C14 H14B 109.5 . .
C11 C14 H14C 109.5 . .
H14A C14 H14C 109.5 . .
H14B C14 H14C 109.5 . .
N1 C15 C16 120.2(5) . .
N1 C15 C18 122.6(5) . .
C16 C15 C18 117.1(5) . .
C17 C16 C15 128.9(5) . .
C17 C16 H16 115.5 . .
C15 C16 H16 115.5 . .
N2 C17 C16 122.7(5) . .
N2 C17 C19 120.1(5) . .
C16 C17 C19 117.3(5) . .
C15 C18 H18A 109.5 . .
C15 C18 H18B 109.5 . .
H18A C18 H18B 109.5 . .
C15 C18 H18C 109.5 . .
H18A C18 H18C 109.5 . .
H18B C18 H18C 109.5 . .
C17 C19 H19A 109.5 . .
C17 C19 H19B 109.5 . .
H19A C19 H19B 109.5 . .
C17 C19 H19C 109.5 . .
H19A C19 H19C 109.5 . .
H19B C19 H19C 109.5 . .
C25 C20 C21 121.4(5) . .
C25 C20 N2 118.8(5) . .
C21 C20 N2 119.6(5) . .
C22 C21 C20 117.2(5) . .
C22 C21 C26 119.3(5) . .
C20 C21 C26 123.5(5) . .
C23 C22 C21 122.4(5) . .
C23 C22 H22 118.8 . .
C21 C22 H22 118.8 . .
C22 C23 C24 118.8(5) . .
C22 C23 H23 120.6 . .
C24 C23 H23 120.6 . .
C25 C24 C23 121.7(6) . .
C25 C24 H24 119.2 . .
C23 C24 H24 119.2 . .
C24 C25 C20 118.5(5) . .
C24 C25 C29 119.4(5) . .
C20 C25 C29 122.1(5) . .
C21 C26 C28 112.2(5) . .
C21 C26 C27 111.6(5) . .
C28 C26 C27 109.0(5) . .
C21 C26 H26 108.0 . .
C28 C26 H26 108.0 . .
C27 C26 H26 108.0 . .
C26 C27 H27A 109.5 . .
C26 C27 H27B 109.5 . .
H27A C27 H27B 109.5 . .
C26 C27 H27C 109.5 . .
H27A C27 H27C 109.5 . .
H27B C27 H27C 109.5 . .
C26 C28 H28A 109.5 . .
C26 C28 H28B 109.5 . .
H28A C28 H28B 109.5 . .
C26 C28 H28C 109.5 . .
H28A C28 H28C 109.5 . .
H28B C28 H28C 109.5 . .
C31 C29 C25 112.5(6) . .
C31 C29 C30 111.8(7) . .
C25 C29 C30 109.4(5) . .
C31 C29 H29 107.7 . .
C25 C29 H29 107.7 . .
C30 C29 H29 107.7 . .
C29 C30 H30A 109.5 . .
C29 C30 H30B 109.5 . .
H30A C30 H30B 109.5 . .
C29 C30 H30C 109.5 . .
H30A C30 H30C 109.5 . .
H30B C30 H30C 109.5 . .
C29 C31 H31A 109.5 . .
C29 C31 H31B 109.5 . .
H31A C31 H31B 109.5 . .
C29 C31 H31C 109.5 . .
H31A C31 H31C 109.5 . .
H31B C31 H31C 109.5 . .
C33 C32 C34 118.7(10) . 2_566
C33 C32 H32 120.7 . .
C34 C32 H32 120.7 2_566 .
C32 C33 C34 122.7(8) . .
C32 C33 H33 118.7 . .
C34 C33 H33 118.7 . .
C32 C34 C33 118.6(9) 2_566 .
C32 C34 H34 120.7 2_566 .
C33 C34 H34 120.7 . .

loop_
_geom_bond_atom_site_label_1
_geom_bond_atom_site_label_2
_geom_bond_distance
_geom_bond_site_symmetry_2
Zr O1 1.976(3) .
Zr N2 2.184(4) .
Zr N1 2.211(4) .
Zr Cl2 2.4179(14) .
Zr Cl1 2.5744(13) .
Zr Cl1 2.6016(12) 2_665
Cl1 Zr 2.6016(12) 2_665
O1 C1 1.364(6) .
N1 C15 1.353(7) .
N1 C2 1.415(6) .
N2 C17 1.346(7) .
N2 C20 1.456(7) .
C1 C6 1.401(7) .
C1 C2 1.405(7) .
C2 C3 1.401(7) .
C3 C4 1.387(7) .
C3 H3 0.9300 .
C4 C5 1.401(8) .
C4 C7 1.536(7) .
C5 C6 1.385(8) .
C5 H5 0.9300 .
C6 C11 1.535(8) .
C7 C8 1.526(8) .
C7 C9 1.527(9) .
C7 C10 1.556(8) .
C8 H8A 0.9600 .
C8 H8B 0.9600 .
C8 H8C 0.9600 .
C9 H9A 0.9600 .
C9 H9B 0.9600 .
C9 H9C 0.9600 .
C10 H10A 0.9600 .
C10 H10B 0.9600 .
C10 H10C 0.9600 .
C11 C12 1.523(8) .
C11 C13 1.534(9) .
C11 C14 1.536(8) .
C12 H12A 0.9600 .
C12 H12B 0.9600 .
C12 H12C 0.9600 .
C13 H13A 0.9600 .
C13 H13B 0.9600 .
C13 H13C 0.9600 .
C14 H14A 0.9600 .
C14 H14B 0.9600 .
C14 H14C 0.9600 .
C15 C16 1.400(7) .
C15 C18 1.503(7) .
C16 C17 1.392(8) .
C16 H16 0.9300 .
C17 C19 1.502(8) .
C18 H18A 0.9600 .
C18 H18B 0.9600 .
C18 H18C 0.9600 .
C19 H19A 0.9600 .
C19 H19B 0.9600 .
C19 H19C 0.9600 .
C20 C25 1.401(8) .
C20 C21 1.419(7) .
C21 C22 1.387(8) .
C21 C26 1.516(8) .
C22 C23 1.376(9) .
C22 H22 0.9300 .
C23 C24 1.402(9) .
C23 H23 0.9300 .
C24 C25 1.368(8) .
C24 H24 0.9300 .
C25 C29 1.520(8) .
C26 C28 1.529(8) .
C26 C27 1.540(7) .
C26 H26 0.9800 .
C27 H27A 0.9600 .
C27 H27B 0.9600 .
C27 H27C 0.9600 .
C28 H28A 0.9600 .
C28 H28B 0.9600 .
C28 H28C 0.9600 .
C29 C31 1.499(10) .
C29 C30 1.533(10) .
C29 H29 0.9800 .
C30 H30A 0.9600 .
C30 H30B 0.9600 .
C30 H30C 0.9600 .
C31 H31A 0.9600 .
C31 H31B 0.9600 .
C31 H31C 0.9600 .
C32 C33 1.342(14) .
C32 C34 1.385(13) 2_566
C32 H32 0.9300 .
C33 C34 1.412(14) .
C33 H33 0.9300 .
C34 C32 1.385(13) 2_566
C34 H34 0.9300 .
